data_4119802
loop_
_publ_author_name
'Henning Arp'
'Christoph Marschner'
'Judith Baumgartner'
'Patrick Zark'
'Thomas M\"uller'

_publ_section_title
;
 Coordination Chemistry of Disilylated Stannylenes with Group 10 d10
 Transition Metals: Silastannene vs Stannylene Complexation
;
_journal_name_full 'Journal of the American Chemical Society'
_journal_page_first 7949
_journal_page_last 7959
_journal_paper_doi 10.1021/ja401548d
_journal_volume 135
_journal_year 2013
_chemical_formula_sum 'C42 H72 P2 Pt Si8 Sn'
_chemical_formula_weight 1177.44
_chemical_name_systematic
;
 ?
;
_space_group_IT_number 2
_symmetry_cell_setting triclinic
_symmetry_space_group_name_Hall '-P 1'
_symmetry_space_group_name_H-M 'P -1'
_atom_sites_solution_hydrogens geom
_atom_sites_solution_primary direct
_atom_sites_solution_secondary difmap
_audit_creation_method SHELXL-97
_cell_angle_alpha 74.90(3)
_cell_angle_beta 75.07(3)
_cell_angle_gamma 87.46(3)
_cell_formula_units_Z 2
_cell_length_a 12.112(2)
_cell_length_b 13.471(3)
_cell_length_c 19.519(4)
_cell_measurement_reflns_used 3284
_cell_measurement_temperature 100(2)
_cell_measurement_theta_max 44.278
_cell_measurement_theta_min 4.410
_cell_volume 2970.1(12)
_computing_cell_refinement 'Bruker XSCANS'
_computing_data_collection 'Bruker XSCANS'
_computing_data_reduction 'Bruker SHELXTL'
_computing_molecular_graphics 'Bruker SHELXTL'
_computing_publication_material 'Bruker SHELXTL'
_computing_structure_refinement 'SHELXL-97 (Sheldrick, 1997)'
_computing_structure_solution 'SHELXS-97 (Sheldrick, 1990)'
_diffrn_ambient_temperature 100(2)
_diffrn_measured_fraction_theta_full 0.983
_diffrn_measured_fraction_theta_max 0.983
_diffrn_measurement_device_type 'SMART APEX'
_diffrn_measurement_method '\w scans'
_diffrn_radiation_monochromator graphite
_diffrn_radiation_source 'fine-focus sealed tube'
_diffrn_radiation_type MoK\a
_diffrn_radiation_wavelength 0.71073
_diffrn_reflns_av_R_equivalents 0.0847
_diffrn_reflns_av_sigmaI/netI 0.1444
_diffrn_reflns_limit_h_max 14
_diffrn_reflns_limit_h_min -14
_diffrn_reflns_limit_k_max 16
_diffrn_reflns_limit_k_min -16
_diffrn_reflns_limit_l_max 24
_diffrn_reflns_limit_l_min -24
_diffrn_reflns_number 22949
_diffrn_reflns_theta_full 26.00
_diffrn_reflns_theta_max 26.00
_diffrn_reflns_theta_min 1.12
_exptl_absorpt_coefficient_mu 3.013
_exptl_absorpt_correction_T_max 0.5080
_exptl_absorpt_correction_T_min 0.3940
_exptl_absorpt_correction_type multi-scan
_exptl_absorpt_process_details SADABS
_exptl_crystal_colour orange
_exptl_crystal_density_diffrn 1.317
_exptl_crystal_description blocks
_exptl_crystal_F_000 1188
_exptl_crystal_size_max 0.38
_exptl_crystal_size_mid 0.28
_exptl_crystal_size_min 0.26
_refine_diff_density_max 3.977
_refine_diff_density_min -2.406
_refine_diff_density_rms 0.255
_refine_ls_extinction_method none
_refine_ls_goodness_of_fit_ref 0.949
_refine_ls_hydrogen_treatment constr
_refine_ls_matrix_type full
_refine_ls_number_parameters 503
_refine_ls_number_reflns 11484
_refine_ls_number_restraints 0
_refine_ls_restrained_S_all 0.949
_refine_ls_R_factor_all 0.1094
_refine_ls_R_factor_gt 0.0758
_refine_ls_shift/su_max 0.001
_refine_ls_shift/su_mean 0.000
_refine_ls_structure_factor_coef Fsqd
_refine_ls_weighting_details 'calc w=1/[\s^2^(Fo^2^)+(0.0928P)^2^+0.0000P] where P=(Fo^2^+2Fc^2^)/3'
_refine_ls_weighting_scheme calc
_refine_ls_wR_factor_gt 0.1717
_refine_ls_wR_factor_ref 0.1871
_reflns_number_gt 7603
_reflns_number_total 11484
_reflns_threshold_expression >2sigma(I)
_cod_data_source_file ja401548d_si_001_1.cif
_cod_data_source_block 3_772j
_cod_original_cell_volume 2970.1(10)
_cod_database_code 4119802

loop_
_symmetry_equiv_pos_as_xyz
'x, y, z'
'-x, -y, -z'

loop_
_atom_site_label
_atom_site_type_symbol
_atom_site_fract_x
_atom_site_fract_y
_atom_site_fract_z
_atom_site_U_iso_or_equiv
_atom_site_adp_type
_atom_site_occupancy
_atom_site_symmetry_multiplicity
_atom_site_calc_flag
_atom_site_refinement_flags
Sn1 Sn 0.80992(6) 0.41645(5) 0.31587(4) 0.02396(19) Uani 1 1 d .
Pt1 Pt 0.75812(3) 0.27188(3) 0.25800(2) 0.02139(14) Uani 1 1 d .
P1 P 0.6720(2) 0.1645(2) 0.21534(16) 0.0233(6) Uani 1 1 d .
P2 P 0.9173(2) 0.1785(2) 0.23278(16) 0.0230(6) Uani 1 1 d .
Si1 Si 0.8650(3) 0.5915(2) 0.22158(18) 0.0270(7) Uani 1 1 d .
Si2 Si 0.7033(3) 0.6311(2) 0.17542(19) 0.0325(8) Uani 1 1 d .
Si3 Si 0.5467(3) 0.5295(2) 0.25616(18) 0.0261(7) Uani 1 1 d .
Si4 Si 0.6103(2) 0.3731(2) 0.31302(17) 0.0243(7) Uani 1 1 d .
Si5 Si 0.4826(3) 0.2901(2) 0.42356(18) 0.0277(7) Uani 1 1 d .
Si6 Si 0.8759(3) 0.3688(2) 0.43411(18) 0.0298(7) Uani 1 1 d .
Si7 Si 1.0264(3) 0.5870(3) 0.12598(19) 0.0337(8) Uani 1 1 d .
Si8 Si 0.9008(3) 0.7135(2) 0.27926(19) 0.0331(8) Uani 1 1 d .
C1 C 0.6684(12) 0.7728(11) 0.1623(10) 0.066(5) Uani 1 1 d .
H1A H 0.7338 0.8147 0.1282 0.098 Uiso 1 1 calc R
H1B H 0.6520 0.7899 0.2097 0.098 Uiso 1 1 calc R
H1C H 0.6014 0.7869 0.1422 0.098 Uiso 1 1 calc R
C2 C 0.7297(12) 0.6060(12) 0.0824(7) 0.055(4) Uani 1 1 d .
H2A H 0.6568 0.5907 0.0738 0.082 Uiso 1 1 calc R
H2B H 0.7799 0.5472 0.0801 0.082 Uiso 1 1 calc R
H2C H 0.7662 0.6670 0.0447 0.082 Uiso 1 1 calc R
C3 C 0.4735(11) 0.5989(9) 0.3278(8) 0.044(3) Uani 1 1 d .
H3A H 0.4489 0.6662 0.3035 0.067 Uiso 1 1 calc R
H3B H 0.5270 0.6084 0.3558 0.067 Uiso 1 1 calc R
H3C H 0.4068 0.5581 0.3611 0.067 Uiso 1 1 calc R
C4 C 0.4368(10) 0.5219(9) 0.2027(7) 0.038(3) Uani 1 1 d .
H4A H 0.3644 0.4932 0.2371 0.058 Uiso 1 1 calc R
H4B H 0.4650 0.4775 0.1696 0.058 Uiso 1 1 calc R
H4C H 0.4247 0.5910 0.1739 0.058 Uiso 1 1 calc R
C5 C 0.4929(10) 0.3514(9) 0.4965(7) 0.037(3) Uani 1 1 d .
H5A H 0.4440 0.3132 0.5436 0.056 Uiso 1 1 calc R
H5B H 0.4678 0.4226 0.4846 0.056 Uiso 1 1 calc R
H5C H 0.5723 0.3507 0.4998 0.056 Uiso 1 1 calc R
C6 C 0.3298(9) 0.3033(10) 0.4165(7) 0.038(3) Uani 1 1 d .
H6A H 0.2783 0.2929 0.4657 0.056 Uiso 1 1 calc R
H6B H 0.3121 0.2516 0.3934 0.056 Uiso 1 1 calc R
H6C H 0.3197 0.3722 0.3867 0.056 Uiso 1 1 calc R
C7 C 0.5131(9) 0.1511(8) 0.4533(6) 0.026(2) Uani 1 1 d .
H7A H 0.5905 0.1436 0.4604 0.039 Uiso 1 1 calc R
H7B H 0.5070 0.1173 0.4156 0.039 Uiso 1 1 calc R
H7C H 0.4577 0.1193 0.4995 0.039 Uiso 1 1 calc R
C8 C 0.8171(11) 0.2392(9) 0.4886(7) 0.039(3) Uani 1 1 d .
H8A H 0.8211 0.2289 0.5394 0.059 Uiso 1 1 calc R
H8B H 0.8618 0.1868 0.4676 0.059 Uiso 1 1 calc R
H8C H 0.7373 0.2335 0.4874 0.059 Uiso 1 1 calc R
C9 C 0.8168(11) 0.4608(9) 0.4912(7) 0.040(3) Uani 1 1 d .
H9A H 0.7393 0.4792 0.4868 0.060 Uiso 1 1 calc R
H9B H 0.8657 0.5230 0.4740 0.060 Uiso 1 1 calc R
H9C H 0.8146 0.4282 0.5427 0.060 Uiso 1 1 calc R
C10 C 1.0341(10) 0.3665(9) 0.4206(7) 0.038(3) Uani 1 1 d .
H10A H 1.0524 0.3675 0.4664 0.057 Uiso 1 1 calc R
H10B H 1.0693 0.4270 0.3819 0.057 Uiso 1 1 calc R
H10C H 1.0635 0.3039 0.4063 0.057 Uiso 1 1 calc R
C11 C 1.0180(12) 0.4706(9) 0.0926(7) 0.047(4) Uani 1 1 d .
H11A H 1.0843 0.4702 0.0514 0.070 Uiso 1 1 calc R
H11B H 0.9477 0.4716 0.0764 0.070 Uiso 1 1 calc R
H11C H 1.0174 0.4087 0.1325 0.070 Uiso 1 1 calc R
C12 C 1.1585(9) 0.5848(10) 0.1593(7) 0.042(3) Uani 1 1 d .
H12A H 1.1492 0.5323 0.2060 0.063 Uiso 1 1 calc R
H12B H 1.1712 0.6523 0.1666 0.063 Uiso 1 1 calc R
H12C H 1.2243 0.5687 0.1229 0.063 Uiso 1 1 calc R
C13 C 1.0407(11) 0.7025(9) 0.0455(7) 0.044(3) Uani 1 1 d .
H13A H 1.1174 0.7054 0.0125 0.066 Uiso 1 1 calc R
H13B H 1.0286 0.7651 0.0629 0.066 Uiso 1 1 calc R
H13C H 0.9835 0.6974 0.0189 0.066 Uiso 1 1 calc R
C14 C 1.0164(11) 0.6734(9) 0.3276(8) 0.044(3) Uani 1 1 d .
H14A H 1.0884 0.6687 0.2917 0.066 Uiso 1 1 calc R
H14B H 0.9961 0.6062 0.3628 0.066 Uiso 1 1 calc R
H14C H 1.0253 0.7243 0.3538 0.066 Uiso 1 1 calc R
C15 C 0.9503(12) 0.8359(9) 0.2093(7) 0.045(3) Uani 1 1 d .
H15A H 0.8929 0.8586 0.1815 0.068 Uiso 1 1 calc R
H15B H 1.0228 0.8254 0.1758 0.068 Uiso 1 1 calc R
H15C H 0.9613 0.8884 0.2336 0.068 Uiso 1 1 calc R
C16 C 0.7705(12) 0.7391(10) 0.3464(8) 0.049(4) Uani 1 1 d .
H16A H 0.7824 0.8024 0.3597 0.074 Uiso 1 1 calc R
H16B H 0.7549 0.6815 0.3905 0.074 Uiso 1 1 calc R
H16C H 0.7054 0.7470 0.3244 0.074 Uiso 1 1 calc R
C17 C 0.7756(9) 0.0675(8) 0.1898(6) 0.030(3) Uani 1 1 d .
H17A H 0.7703 0.0076 0.2326 0.036 Uiso 1 1 calc R
H17B H 0.7576 0.0435 0.1500 0.036 Uiso 1 1 calc R
C18 C 0.8968(8) 0.1142(8) 0.1640(6) 0.021(2) Uani 1 1 d .
H18A H 0.9074 0.1645 0.1156 0.025 Uiso 1 1 calc R
H18B H 0.9535 0.0595 0.1590 0.025 Uiso 1 1 calc R
C19 C 0.5427(9) 0.0874(8) 0.2717(6) 0.027(3) Uani 1 1 d .
C20 C 0.4390(9) 0.1337(9) 0.2758(6) 0.032(3) Uani 1 1 d .
H20 H 0.4353 0.2019 0.2471 0.039 Uiso 1 1 calc R
C21 C 0.3401(11) 0.0826(10) 0.3210(7) 0.041(3) Uani 1 1 d .
H21 H 0.2687 0.1156 0.3234 0.050 Uiso 1 1 calc R
C22 C 0.3448(10) -0.0166(9) 0.3628(6) 0.034(3) Uani 1 1 d .
H22 H 0.2767 -0.0524 0.3937 0.041 Uiso 1 1 calc R
C23 C 0.4458(11) -0.0620(9) 0.3596(7) 0.038(3) Uani 1 1 d .
H23 H 0.4498 -0.1297 0.3891 0.046 Uiso 1 1 calc R
C24 C 0.5450(10) -0.0105(9) 0.3132(7) 0.034(3) Uani 1 1 d .
H24 H 0.6158 -0.0444 0.3105 0.041 Uiso 1 1 calc R
C25 C 0.6318(10) 0.2243(9) 0.1301(7) 0.036(3) Uani 1 1 d .
C26 C 0.5842(9) 0.1660(10) 0.0946(6) 0.034(3) Uani 1 1 d .
H26 H 0.5707 0.0942 0.1155 0.041 Uiso 1 1 calc R
C27 C 0.5569(10) 0.2114(11) 0.0302(7) 0.040(3) Uani 1 1 d .
H27 H 0.5261 0.1706 0.0062 0.048 Uiso 1 1 calc R
C28 C 0.5732(11) 0.3142(12) -0.0001(7) 0.048(4) Uani 1 1 d .
H28 H 0.5534 0.3452 -0.0448 0.057 Uiso 1 1 calc R
C29 C 0.6191(11) 0.3738(11) 0.0348(7) 0.044(3) Uani 1 1 d .
H29 H 0.6308 0.4458 0.0138 0.052 Uiso 1 1 calc R
C30 C 0.6479(11) 0.3284(9) 0.0999(7) 0.039(3) Uani 1 1 d .
H30 H 0.6787 0.3694 0.1238 0.046 Uiso 1 1 calc R
C31 C 0.9236(9) 0.0729(8) 0.3113(6) 0.027(2) Uani 1 1 d .
C32 C 0.8294(10) 0.0494(8) 0.3714(7) 0.033(3) Uani 1 1 d .
H32 H 0.7631 0.0896 0.3707 0.039 Uiso 1 1 calc R
C33 C 0.8294(11) -0.0306(9) 0.4321(7) 0.040(3) Uani 1 1 d .
H33 H 0.7632 -0.0470 0.4720 0.048 Uiso 1 1 calc R
C34 C 0.9274(12) -0.0863(10) 0.4340(8) 0.046(3) Uani 1 1 d .
H34 H 0.9293 -0.1421 0.4751 0.056 Uiso 1 1 calc R
C35 C 1.0213(12) -0.0608(10) 0.3763(8) 0.049(4) Uani 1 1 d .
H35 H 1.0888 -0.0986 0.3790 0.058 Uiso 1 1 calc R
C36 C 1.0235(10) 0.0152(10) 0.3156(7) 0.036(3) Uani 1 1 d .
H36 H 1.0907 0.0300 0.2763 0.043 Uiso 1 1 calc R
C37 C 1.0653(8) 0.2247(8) 0.1995(6) 0.024(2) Uani 1 1 d .
C38 C 1.1385(10) 0.2165(9) 0.1349(6) 0.033(3) Uani 1 1 d .
H38 H 1.1124 0.1829 0.1046 0.040 Uiso 1 1 calc R
C39 C 1.2497(10) 0.2557(9) 0.1124(7) 0.037(3) Uani 1 1 d .
H39 H 1.2985 0.2490 0.0673 0.044 Uiso 1 1 calc R
C40 C 1.2891(10) 0.3043(9) 0.1554(7) 0.038(3) Uani 1 1 d .
H40 H 1.3652 0.3313 0.1404 0.046 Uiso 1 1 calc R
C41 C 1.2156(10) 0.3136(9) 0.2222(7) 0.035(3) Uani 1 1 d .
H41 H 1.2414 0.3480 0.2522 0.042 Uiso 1 1 calc R
C42 C 1.1065(10) 0.2727(8) 0.2436(6) 0.030(3) Uani 1 1 d .
H42 H 1.0581 0.2771 0.2895 0.036 Uiso 1 1 calc R

loop_
_atom_site_aniso_label
_atom_site_aniso_U_11
_atom_site_aniso_U_22
_atom_site_aniso_U_33
_atom_site_aniso_U_23
_atom_site_aniso_U_13
_atom_site_aniso_U_12
Sn1 0.0240(4) 0.0207(4) 0.0286(4) -0.0066(3) -0.0095(3) 0.0036(3)
Pt1 0.0189(2) 0.0204(2) 0.0263(2) -0.00816(18) -0.00674(17) 0.00383(16)
P1 0.0194(13) 0.0205(14) 0.0310(16) -0.0116(13) -0.0038(12) 0.0054(11)
P2 0.0209(14) 0.0235(14) 0.0266(15) -0.0095(12) -0.0069(12) 0.0036(11)
Si1 0.0269(16) 0.0208(15) 0.0330(18) -0.0059(14) -0.0086(14) 0.0040(13)
Si2 0.0276(17) 0.0292(17) 0.038(2) -0.0016(15) -0.0116(15) 0.0028(14)
Si3 0.0218(16) 0.0244(16) 0.0330(18) -0.0074(14) -0.0088(13) 0.0041(13)
Si4 0.0182(15) 0.0235(15) 0.0289(17) -0.0054(13) -0.0043(13) 0.0061(12)
Si5 0.0234(16) 0.0289(17) 0.0319(18) -0.0116(14) -0.0058(14) 0.0044(13)
Si6 0.0317(18) 0.0250(16) 0.0372(19) -0.0088(15) -0.0163(15) 0.0027(14)
Si7 0.0296(18) 0.0326(18) 0.0350(19) -0.0057(15) -0.0054(15) 0.0079(14)
Si8 0.0368(19) 0.0222(16) 0.041(2) -0.0107(15) -0.0100(16) 0.0043(14)
C1 0.039(8) 0.051(9) 0.100(13) 0.008(9) -0.033(9) -0.004(7)
C2 0.042(8) 0.078(11) 0.031(8) 0.005(7) -0.001(6) -0.024(8)
C3 0.045(8) 0.030(7) 0.064(9) -0.020(7) -0.016(7) 0.008(6)
C4 0.039(7) 0.029(6) 0.052(8) -0.009(6) -0.021(6) 0.003(5)
C5 0.037(7) 0.034(7) 0.043(8) -0.016(6) -0.008(6) 0.001(6)
C6 0.022(6) 0.042(7) 0.047(8) -0.013(6) -0.004(6) 0.006(5)
C7 0.029(6) 0.031(6) 0.019(6) -0.010(5) -0.008(5) 0.003(5)
C8 0.040(7) 0.042(7) 0.038(7) -0.004(6) -0.021(6) 0.010(6)
C9 0.055(8) 0.038(7) 0.042(8) -0.022(6) -0.028(7) 0.016(6)
C10 0.034(7) 0.037(7) 0.046(8) -0.012(6) -0.014(6) 0.008(6)
C11 0.061(9) 0.035(7) 0.035(7) -0.006(6) -0.002(6) 0.027(7)
C12 0.019(6) 0.051(8) 0.044(8) -0.006(7) 0.003(5) 0.010(6)
C13 0.039(7) 0.043(8) 0.040(8) 0.000(6) -0.006(6) 0.005(6)
C14 0.044(8) 0.031(7) 0.065(10) -0.025(7) -0.016(7) -0.003(6)
C15 0.054(9) 0.033(7) 0.053(9) -0.017(7) -0.015(7) -0.006(6)
C16 0.056(9) 0.035(7) 0.066(10) -0.032(7) -0.012(7) 0.010(7)
C17 0.035(7) 0.026(6) 0.037(7) -0.021(5) -0.012(5) -0.004(5)
C18 0.019(5) 0.026(6) 0.022(6) -0.014(5) -0.005(4) 0.005(4)
C19 0.030(6) 0.026(6) 0.033(7) -0.016(5) -0.009(5) -0.008(5)
C20 0.026(6) 0.033(6) 0.035(7) -0.005(6) -0.004(5) -0.008(5)
C21 0.031(7) 0.049(8) 0.048(8) -0.010(7) -0.019(6) 0.004(6)
C22 0.024(6) 0.040(7) 0.031(7) 0.000(6) -0.002(5) -0.007(5)
C23 0.050(8) 0.024(6) 0.038(7) -0.006(6) -0.009(6) -0.010(6)
C24 0.028(6) 0.037(7) 0.041(7) -0.020(6) -0.011(6) 0.017(5)
C25 0.033(7) 0.039(7) 0.034(7) -0.009(6) -0.007(5) -0.001(6)
C26 0.025(6) 0.046(7) 0.035(7) -0.024(6) 0.002(5) -0.001(5)
C27 0.031(7) 0.067(10) 0.027(7) -0.013(7) -0.015(6) 0.010(6)
C28 0.038(7) 0.083(11) 0.022(7) -0.003(7) -0.022(6) 0.020(7)
C29 0.041(8) 0.054(8) 0.033(7) 0.000(7) -0.018(6) 0.009(6)
C30 0.040(7) 0.036(7) 0.035(7) -0.011(6) 0.003(6) -0.010(6)
C31 0.024(6) 0.031(6) 0.030(6) -0.014(5) -0.010(5) 0.006(5)
C32 0.028(6) 0.023(6) 0.052(8) -0.016(6) -0.013(6) 0.007(5)
C33 0.040(7) 0.036(7) 0.035(7) 0.004(6) -0.006(6) -0.007(6)
C34 0.053(9) 0.034(7) 0.051(9) 0.003(7) -0.027(7) -0.002(6)
C35 0.048(9) 0.040(8) 0.058(10) -0.007(7) -0.020(7) 0.010(7)
C36 0.032(7) 0.051(8) 0.029(7) -0.012(6) -0.012(5) 0.001(6)
C37 0.014(5) 0.025(6) 0.029(6) -0.003(5) -0.005(5) 0.001(4)
C38 0.033(7) 0.042(7) 0.025(6) -0.012(6) -0.006(5) -0.001(6)
C39 0.038(7) 0.037(7) 0.038(7) -0.006(6) -0.019(6) 0.009(6)
C40 0.022(6) 0.034(7) 0.056(9) -0.008(6) -0.010(6) 0.000(5)
C41 0.034(7) 0.036(7) 0.038(7) -0.006(6) -0.017(6) -0.002(6)
C42 0.035(7) 0.024(6) 0.027(6) -0.005(5) -0.004(5) 0.001(5)

loop_
_atom_type_symbol
_atom_type_description
_atom_type_scat_dispersion_real
_atom_type_scat_dispersion_imag
_atom_type_scat_source
C C 0.0033 0.0016 'International Tables Vol C Tables 4.2.6.8 and 6.1.1.4'
H H 0.0000 0.0000 'International Tables Vol C Tables 4.2.6.8 and 6.1.1.4'
P P 0.1023 0.0942 'International Tables Vol C Tables 4.2.6.8 and 6.1.1.4'
Pt Pt -1.7033 8.3905 'International Tables Vol C Tables 4.2.6.8 and 6.1.1.4'
Si Si 0.0817 0.0704 'International Tables Vol C Tables 4.2.6.8 and 6.1.1.4'
Sn Sn -0.6537 1.4246 'International Tables Vol C Tables 4.2.6.8 and 6.1.1.4'

loop_
_geom_angle_atom_site_label_1
_geom_angle_atom_site_label_2
_geom_angle_atom_site_label_3
_geom_angle
Si4 Sn1 Si6 122.08(11)
Si4 Sn1 Si1 105.80(10)
Si6 Sn1 Si1 121.35(11)
Si4 Sn1 Pt1 55.08(7)
Si6 Sn1 Pt1 120.99(8)
Si1 Sn1 Pt1 113.31(8)
P1 Pt1 P2 86.32(10)
P1 Pt1 Si4 106.65(10)
P2 Pt1 Si4 163.94(10)
P1 Pt1 Sn1 166.29(7)
P2 Pt1 Sn1 107.34(7)
Si4 Pt1 Sn1 59.69(8)
C25 P1 C17 103.3(5)
C25 P1 C19 102.4(5)
C17 P1 C19 103.7(5)
C25 P1 Pt1 114.8(4)
C17 P1 Pt1 108.4(3)
C19 P1 Pt1 122.3(3)
C31 P2 C37 101.7(5)
C31 P2 C18 103.8(5)
C37 P2 C18 104.4(5)
C31 P2 Pt1 111.2(4)
C37 P2 Pt1 127.8(4)
C18 P2 Pt1 105.6(3)
Si8 Si1 Si7 107.85(17)
Si8 Si1 Si2 111.69(17)
Si7 Si1 Si2 110.10(18)
Si8 Si1 Sn1 110.24(15)
Si7 Si1 Sn1 113.77(15)
Si2 Si1 Sn1 103.22(14)
C2 Si2 C1 106.0(7)
C2 Si2 Si1 110.4(5)
C1 Si2 Si1 111.6(5)
C2 Si2 Si3 109.5(4)
C1 Si2 Si3 109.9(5)
Si1 Si2 Si3 109.34(17)
C3 Si3 C4 105.4(6)
C3 Si3 Si4 109.5(4)
C4 Si3 Si4 115.3(4)
C3 Si3 Si2 108.7(4)
C4 Si3 Si2 108.3(4)
Si4 Si3 Si2 109.51(16)
Si3 Si4 Si5 113.38(16)
Si3 Si4 Pt1 126.97(16)
Si5 Si4 Pt1 117.38(14)
Si3 Si4 Sn1 103.13(14)
Si5 Si4 Sn1 118.19(15)
Pt1 Si4 Sn1 65.23(8)
C5 Si5 C7 108.4(5)
C5 Si5 C6 106.5(6)
C7 Si5 C6 108.8(5)
C5 Si5 Si4 109.5(4)
C7 Si5 Si4 112.1(4)
C6 Si5 Si4 111.4(4)
C8 Si6 C10 107.8(6)
C8 Si6 C9 107.0(6)
C10 Si6 C9 108.2(6)
C8 Si6 Sn1 108.9(4)
C10 Si6 Sn1 114.8(4)
C9 Si6 Sn1 109.9(4)
C11 Si7 C12 110.1(6)
C11 Si7 C13 107.7(6)
C12 Si7 C13 106.9(6)
C11 Si7 Si1 109.7(4)
C12 Si7 Si1 109.6(4)
C13 Si7 Si1 112.8(4)
C15 Si8 C16 108.2(6)
C15 Si8 C14 106.8(6)
C16 Si8 C14 108.7(6)
C15 Si8 Si1 109.3(4)
C16 Si8 Si1 111.7(4)
C14 Si8 Si1 112.0(4)
C18 C17 P1 109.9(7)
C17 C18 P2 108.1(7)
C24 C19 C20 118.0(10)
C24 C19 P1 123.7(9)
C20 C19 P1 118.1(9)
C19 C20 C21 120.9(11)
C20 C21 C22 119.9(12)
C23 C22 C21 119.5(11)
C22 C23 C24 120.2(11)
C19 C24 C23 121.4(11)
C30 C25 C26 118.8(12)
C30 C25 P1 119.9(10)
C26 C25 P1 121.3(10)
C27 C26 C25 120.5(12)
C28 C27 C26 120.8(12)
C27 C28 C29 119.6(11)
C30 C29 C28 120.0(13)
C25 C30 C29 120.1(12)
C32 C31 C36 117.7(11)
C32 C31 P2 119.6(8)
C36 C31 P2 122.6(9)
C33 C32 C31 121.9(11)
C34 C33 C32 118.8(12)
C35 C34 C33 119.4(12)
C36 C35 C34 123.4(13)
C35 C36 C31 118.7(12)
C38 C37 C42 117.9(10)
C38 C37 P2 125.3(9)
C42 C37 P2 116.8(8)
C37 C38 C39 121.9(11)
C40 C39 C38 119.9(12)
C39 C40 C41 119.4(11)
C42 C41 C40 119.5(11)
C41 C42 C37 121.4(11)

loop_
_geom_bond_atom_site_label_1
_geom_bond_atom_site_label_2
_geom_bond_distance
Sn1 Si4 2.530(3)
Sn1 Si6 2.551(3)
Sn1 Si1 2.577(3)
Sn1 Pt1 2.6613(10)
Pt1 P1 2.254(3)
Pt1 P2 2.271(3)
Pt1 Si4 2.403(3)
P1 C25 1.827(12)
P1 C17 1.844(11)
P1 C19 1.844(11)
P2 C31 1.814(11)
P2 C37 1.820(10)
P2 C18 1.848(10)
Si1 Si8 2.330(4)
Si1 Si7 2.340(5)
Si1 Si2 2.345(4)
Si2 C2 1.878(14)
Si2 C1 1.903(15)
Si2 Si3 2.349(5)
Si3 C3 1.893(13)
Si3 C4 1.912(12)
Si3 Si4 2.311(4)
Si4 Si5 2.340(4)
Si5 C5 1.853(12)
Si5 C7 1.860(11)
Si5 C6 1.888(11)
Si6 C8 1.854(12)
Si6 C10 1.865(12)
Si6 C9 1.876(12)
Si7 C11 1.864(13)
Si7 C12 1.873(12)
Si7 C13 1.880(12)
Si8 C15 1.854(13)
Si8 C16 1.857(13)
Si8 C14 1.868(13)
C17 C18 1.530(14)
C19 C24 1.359(15)
C19 C20 1.370(15)
C20 C21 1.379(16)
C21 C22 1.380(16)
C22 C23 1.338(17)
C23 C24 1.389(16)
C25 C30 1.374(16)
C25 C26 1.400(16)
C26 C27 1.362(16)
C27 C28 1.358(18)
C28 C29 1.392(19)
C29 C30 1.384(17)
C31 C32 1.388(16)
C31 C36 1.418(15)
C32 C33 1.379(16)
C33 C34 1.379(18)
C34 C35 1.362(19)
C35 C36 1.344(17)
C37 C38 1.370(15)
C37 C42 1.396(15)
C38 C39 1.386(16)
C39 C40 1.371(17)
C40 C41 1.409(17)
C41 C42 1.373(15)

loop_
_geom_torsion_atom_site_label_1
_geom_torsion_atom_site_label_2
_geom_torsion_atom_site_label_3
_geom_torsion_atom_site_label_4
_geom_torsion
Si4 Sn1 Pt1 P1 5.3(3)
Si6 Sn1 Pt1 P1 114.9(3)
Si1 Sn1 Pt1 P1 -88.2(3)
Si4 Sn1 Pt1 P2 -169.61(11)
Si6 Sn1 Pt1 P2 -59.96(12)
Si1 Sn1 Pt1 P2 96.90(11)
Si6 Sn1 Pt1 Si4 109.65(13)
Si1 Sn1 Pt1 Si4 -93.49(12)
P2 Pt1 P1 C25 -113.0(4)
Si4 Pt1 P1 C25 76.6(4)
Sn1 Pt1 P1 C25 71.9(6)
P2 Pt1 P1 C17 1.8(4)
Si4 Pt1 P1 C17 -168.5(4)
Sn1 Pt1 P1 C17 -173.3(4)
P2 Pt1 P1 C19 122.1(5)
Si4 Pt1 P1 C19 -48.2(5)
Sn1 Pt1 P1 C19 -53.0(6)
P1 Pt1 P2 C31 -90.4(4)
Si4 Pt1 P2 C31 54.1(6)
Sn1 Pt1 P2 C31 88.4(4)
P1 Pt1 P2 C37 144.5(5)
Si4 Pt1 P2 C37 -71.0(6)
Sn1 Pt1 P2 C37 -36.8(5)
P1 Pt1 P2 C18 21.6(4)
Si4 Pt1 P2 C18 166.1(4)
Sn1 Pt1 P2 C18 -159.6(4)
Si4 Sn1 Si1 Si8 119.29(15)
Si6 Sn1 Si1 Si8 -25.67(19)
Pt1 Sn1 Si1 Si8 177.57(12)
Si4 Sn1 Si1 Si7 -119.43(16)
Si6 Sn1 Si1 Si7 95.62(18)
Pt1 Sn1 Si1 Si7 -61.15(16)
Si4 Sn1 Si1 Si2 -0.13(16)
Si6 Sn1 Si1 Si2 -145.09(14)
Pt1 Sn1 Si1 Si2 58.14(15)
Si8 Si1 Si2 C2 138.8(5)
Si7 Si1 Si2 C2 19.0(5)
Sn1 Si1 Si2 C2 -102.8(5)
Si8 Si1 Si2 C1 21.1(6)
Si7 Si1 Si2 C1 -98.7(6)
Sn1 Si1 Si2 C1 139.5(6)
Si8 Si1 Si2 Si3 -100.7(2)
Si7 Si1 Si2 Si3 139.52(18)
Sn1 Si1 Si2 Si3 17.7(2)
C2 Si2 Si3 C3 -150.7(7)
C1 Si2 Si3 C3 -34.6(7)
Si1 Si2 Si3 C3 88.2(5)
C2 Si2 Si3 C4 -36.7(7)
C1 Si2 Si3 C4 79.3(7)
Si1 Si2 Si3 C4 -157.8(4)
C2 Si2 Si3 Si4 89.8(6)
C1 Si2 Si3 Si4 -154.2(6)
Si1 Si2 Si3 Si4 -31.3(2)
C3 Si3 Si4 Si5 39.1(5)
C4 Si3 Si4 Si5 -79.5(5)
Si2 Si3 Si4 Si5 158.09(17)
C3 Si3 Si4 Pt1 -158.7(4)
C4 Si3 Si4 Pt1 82.7(5)
Si2 Si3 Si4 Pt1 -39.6(2)
C3 Si3 Si4 Sn1 -90.0(4)
C4 Si3 Si4 Sn1 151.5(5)
Si2 Si3 Si4 Sn1 29.09(19)
P1 Pt1 Si4 Si3 -90.7(2)
P2 Pt1 Si4 Si3 126.5(3)
Sn1 Pt1 Si4 Si3 88.04(18)
P1 Pt1 Si4 Si5 71.00(18)
P2 Pt1 Si4 Si5 -71.8(4)
Sn1 Pt1 Si4 Si5 -110.30(17)
P1 Pt1 Si4 Sn1 -178.70(8)
P2 Pt1 Si4 Sn1 38.5(4)
Si6 Sn1 Si4 Si3 127.41(14)
Si1 Sn1 Si4 Si3 -17.23(16)
Pt1 Sn1 Si4 Si3 -124.92(15)
Si6 Sn1 Si4 Si5 1.4(2)
Si1 Sn1 Si4 Si5 -143.19(15)
Pt1 Sn1 Si4 Si5 109.11(16)
Si6 Sn1 Si4 Pt1 -107.67(11)
Si1 Sn1 Si4 Pt1 107.70(9)
Si3 Si4 Si5 C5 -76.9(5)
Pt1 Si4 Si5 C5 119.0(4)
Sn1 Si4 Si5 C5 43.9(5)
Si3 Si4 Si5 C7 162.8(4)
Pt1 Si4 Si5 C7 -1.3(4)
Sn1 Si4 Si5 C7 -76.4(4)
Si3 Si4 Si5 C6 40.5(5)
Pt1 Si4 Si5 C6 -123.6(4)
Sn1 Si4 Si5 C6 161.4(4)
Si4 Sn1 Si6 C8 39.4(5)
Si1 Sn1 Si6 C8 178.7(4)
Pt1 Sn1 Si6 C8 -26.3(5)
Si4 Sn1 Si6 C10 160.3(4)
Si1 Sn1 Si6 C10 -60.4(5)
Pt1 Sn1 Si6 C10 94.6(4)
Si4 Sn1 Si6 C9 -77.5(5)
Si1 Sn1 Si6 C9 61.8(5)
Pt1 Sn1 Si6 C9 -143.2(5)
Si8 Si1 Si7 C11 166.4(5)
Si2 Si1 Si7 C11 -71.5(5)
Sn1 Si1 Si7 C11 43.8(5)
Si8 Si1 Si7 C12 45.3(5)
Si2 Si1 Si7 C12 167.4(5)
Sn1 Si1 Si7 C12 -77.3(5)
Si8 Si1 Si7 C13 -73.6(5)
Si2 Si1 Si7 C13 48.5(5)
Sn1 Si1 Si7 C13 163.8(5)
Si7 Si1 Si8 C15 51.2(5)
Si2 Si1 Si8 C15 -69.9(5)
Sn1 Si1 Si8 C15 176.0(5)
Si7 Si1 Si8 C16 170.9(5)
Si2 Si1 Si8 C16 49.8(5)
Sn1 Si1 Si8 C16 -64.4(5)
Si7 Si1 Si8 C14 -67.0(5)
Si2 Si1 Si8 C14 171.9(5)
Sn1 Si1 Si8 C14 57.8(5)
C25 P1 C17 C18 91.3(8)
C19 P1 C17 C18 -162.2(8)
Pt1 P1 C17 C18 -30.9(8)
P1 C17 C18 P2 49.3(9)
C31 P2 C18 C17 70.8(8)
C37 P2 C18 C17 177.0(7)
Pt1 P2 C18 C17 -46.3(8)
C25 P1 C19 C24 136.8(10)
C17 P1 C19 C24 29.6(11)
Pt1 P1 C19 C24 -92.9(10)
C25 P1 C19 C20 -47.8(10)
C17 P1 C19 C20 -155.0(9)
Pt1 P1 C19 C20 82.5(9)
C24 C19 C20 C21 0.3(17)
P1 C19 C20 C21 -175.4(9)
C19 C20 C21 C22 0.0(19)
C20 C21 C22 C23 0.6(19)
C21 C22 C23 C24 -1.4(19)
C20 C19 C24 C23 -1.1(17)
P1 C19 C24 C23 174.3(9)
C22 C23 C24 C19 1.7(18)
C17 P1 C25 C30 -122.1(10)
C19 P1 C25 C30 130.4(10)
Pt1 P1 C25 C30 -4.3(11)
C17 P1 C25 C26 58.2(11)
C19 P1 C25 C26 -49.3(11)
Pt1 P1 C25 C26 176.0(8)
C30 C25 C26 C27 1.7(18)
P1 C25 C26 C27 -178.6(9)
C25 C26 C27 C28 -1.3(18)
C26 C27 C28 C29 0.4(19)
C27 C28 C29 C30 0.0(19)
C26 C25 C30 C29 -1.2(18)
P1 C25 C30 C29 179.1(10)
C28 C29 C30 C25 0.4(19)
C37 P2 C31 C32 148.3(9)
C18 P2 C31 C32 -103.5(9)
Pt1 P2 C31 C32 9.6(10)
C37 P2 C31 C36 -28.7(10)
C18 P2 C31 C36 79.6(10)
Pt1 P2 C31 C36 -167.3(8)
C36 C31 C32 C33 -3.4(17)
P2 C31 C32 C33 179.5(9)
C31 C32 C33 C34 2.3(18)
C32 C33 C34 C35 0(2)
C33 C34 C35 C36 -2(2)
C34 C35 C36 C31 1(2)
C32 C31 C36 C35 1.9(17)
P2 C31 C36 C35 178.9(10)
C31 P2 C37 C38 111.3(10)
C18 P2 C37 C38 3.5(11)
Pt1 P2 C37 C38 -119.8(9)
C31 P2 C37 C42 -69.0(9)
C18 P2 C37 C42 -176.8(8)
Pt1 P2 C37 C42 59.8(10)
C42 C37 C38 C39 -1.2(17)
P2 C37 C38 C39 178.5(9)
C37 C38 C39 C40 0.2(18)
C38 C39 C40 C41 0.0(18)
C39 C40 C41 C42 1.0(18)
C40 C41 C42 C37 -2.1(18)
C38 C37 C42 C41 2.2(17)
P2 C37 C42 C41 -177.5(9)
